data_1568129
loop_
_publ_author_name
'Kou, Yan'
'Li, Guangwu'
'Han, Yi'
'Li, Mengwei'
'Wang, Tingting'
'Qu, Zhiyu'
'Chen, Yulan'

_publ_section_title
;
 Angularly fused diaza-dinaphthopyrenes: regio-selective synthesis,
 crystal structures and isomer-dependent mechanochromic fluorescent
 properties.
;
_journal_issue 3
_journal_name_full 'Chemical science'
_journal_page_first 668
_journal_page_last 674
_journal_paper_doi 10.1039/d2sc05608a
_journal_volume 14
_journal_year 2023
_chemical_formula_moiety 'C44 H44 N2'
_chemical_formula_sum 'C44 H44 N2'
_chemical_formula_weight 600.81
_space_group_crystal_system triclinic
_space_group_IT_number 2
_space_group_name_Hall '-P 1'
_space_group_name_H-M_alt 'P -1'
_atom_sites_solution_hydrogens mixed
_atom_sites_solution_primary dual
_audit_block_doi 10.5517/ccdc.csd.cc2c5h68
_audit_creation_date 2020-08-22
_audit_creation_method
;
Olex2 1.2
(compiled 2018.05.29 svn.r3508 for OlexSys, GUI svn.r5506)
;
_audit_update_record
;
2022-06-18 deposited with the CCDC.	2022-12-15 downloaded from the CCDC.
;
_cell_angle_alpha 109.684(8)
_cell_angle_beta 98.078(7)
_cell_angle_gamma 93.683(7)
_cell_formula_units_Z 2
_cell_length_a 7.4324(5)
_cell_length_b 14.6018(14)
_cell_length_c 16.6369(14)
_cell_measurement_reflns_used 4454
_cell_measurement_temperature 113.15
_cell_measurement_theta_max 31.7470
_cell_measurement_theta_min 2.2950
_cell_volume 1671.1(3)
_computing_cell_refinement 'CrysAlisPro 1.171.39.46 (Rigaku OD, 2018)'
_computing_data_collection CrystalClear(Rigaku,2008)
_computing_data_reduction 'CrysAlisPro 1.171.39.46 (Rigaku OD, 2018)'
_computing_molecular_graphics 'Olex2 (Dolomanov et al., 2009)'
_computing_publication_material 'Olex2 (Dolomanov et al., 2009)'
_computing_structure_refinement 'ShelXL (Sheldrick, 2015)'
_computing_structure_solution 'ShelXT (Sheldrick, 2015)'
_diffrn_ambient_temperature 113.15
_diffrn_detector 'CCD plate'
_diffrn_measured_fraction_theta_full 0.999
_diffrn_measured_fraction_theta_max 0.997
_diffrn_measurement_details
;
List of Runs (angles in degrees, time in seconds):

  # Type    Start    End  Width  t~exp~   \w     \q     \k     \f   Frames
#--------------------------------------------------------------------------
  1  \w   -115.00  65.00   1.00   12.00    --  -25.00  45.00   0.00  180
  2  \w   -115.00  65.00   1.00   12.00    --  -25.00  45.00  90.00  180
  3  \w   -115.00  65.00   1.00   12.00    --  -25.00  45.00 180.00  180
;
_diffrn_measurement_device 'abstract diffractometer'
_diffrn_measurement_device_type 'Rigaku Saturn 70 CCD'
_diffrn_measurement_method '\w scans'
_diffrn_orient_matrix_type 'CrysAlisPro convention (1999,Acta A55,543-557)'
_diffrn_orient_matrix_UB_11 0.0015587000
_diffrn_orient_matrix_UB_12 -0.0387861000
_diffrn_orient_matrix_UB_13 0.0166414000
_diffrn_orient_matrix_UB_21 0.0063598000
_diffrn_orient_matrix_UB_22 0.0342744000
_diffrn_orient_matrix_UB_23 0.0425723000
_diffrn_orient_matrix_UB_31 -0.0968667000
_diffrn_orient_matrix_UB_32 -0.0046076000
_diffrn_orient_matrix_UB_33 -0.0048891000
_diffrn_radiation_monochromator confocal
_diffrn_radiation_probe x-ray
_diffrn_radiation_type MoK\a
_diffrn_radiation_wavelength 0.71073
_diffrn_reflns_av_R_equivalents 0.0750
_diffrn_reflns_av_unetI/netI 0.1112
_diffrn_reflns_Laue_measured_fraction_full 0.999
_diffrn_reflns_Laue_measured_fraction_max 0.997
_diffrn_reflns_limit_h_max 9
_diffrn_reflns_limit_h_min -9
_diffrn_reflns_limit_k_max 18
_diffrn_reflns_limit_k_min -18
_diffrn_reflns_limit_l_max 20
_diffrn_reflns_limit_l_min -20
_diffrn_reflns_number 17814
_diffrn_reflns_point_group_measured_fraction_full 0.999
_diffrn_reflns_point_group_measured_fraction_max 0.997
_diffrn_reflns_theta_full 25.242
_diffrn_reflns_theta_max 26.372
_diffrn_reflns_theta_min 1.609
_diffrn_source 'rotating anode'
_diffrn_source_type 'Enhance (Mo) X-ray Source'
_exptl_absorpt_coefficient_mu 0.069
_exptl_absorpt_correction_T_max 1.00000
_exptl_absorpt_correction_T_min 0.73565
_exptl_absorpt_correction_type multi-scan
_exptl_absorpt_process_details 'CrysAlisPro 1.171.39.46 (Rigaku Oxford Diffraction, 2018)'
_exptl_crystal_density_diffrn 1.194
_exptl_crystal_description block
_exptl_crystal_F_000 644
_exptl_crystal_size_max 0.2
_exptl_crystal_size_mid 0.18
_exptl_crystal_size_min 0.16
_refine_diff_density_max 0.420
_refine_diff_density_min -0.492
_refine_diff_density_rms 0.080
_refine_ls_extinction_coef 0.009(3)
_refine_ls_extinction_expression Fc^*^=kFc[1+0.001xFc^2^\l^3^/sin(2\q)]^-1/4^
_refine_ls_extinction_method 'SHELXL-2018/3 (Sheldrick 2018)'
_refine_ls_goodness_of_fit_ref 1.027
_refine_ls_hydrogen_treatment constr
_refine_ls_matrix_type full
_refine_ls_number_parameters 420
_refine_ls_number_reflns 6813
_refine_ls_number_restraints 1
_refine_ls_restrained_S_all 1.032
_refine_ls_R_factor_all 0.1649
_refine_ls_R_factor_gt 0.0887
_refine_ls_shift/su_max 0.001
_refine_ls_shift/su_mean 0.000
_refine_ls_structure_factor_coef Fsqd
_refine_ls_weighting_details 'w=1/[\s^2^(Fo^2^)+(0.1204P)^2^+0.2588P] where P=(Fo^2^+2Fc^2^)/3'
_refine_ls_weighting_scheme calc
_refine_ls_wR_factor_gt 0.2223
_refine_ls_wR_factor_ref 0.2772
_reflns_Friedel_coverage 0.000
_reflns_number_gt 3416
_reflns_number_total 6813
_reflns_threshold_expression 'I > 2\s(I)'
_cod_data_source_file d2sc05608a2.cif
_cod_data_source_block r20200810a
_cod_depositor_comments 'Adding full bibliography for 1568129--1568130.cif.'
_cod_database_code 1568129
_shelx_shelxl_version_number 2018/3
_chemical_oxdiff_formula 'C11 H10 N O'
_shelx_space_group_comment
;
The symmetry employed for this shelxl refinement is uniquely defined
by the following loop, which should always be used as a source of
symmetry information in preference to the above space-group names.
They are only intended as comments.
;
_shelx_estimated_absorpt_t_max 0.989
_shelx_estimated_absorpt_t_min 0.986
_reflns_odcompleteness_completeness 99.77
_reflns_odcompleteness_iscentric 1
_reflns_odcompleteness_theta 26.32
_olex2_refinement_description
;
1. Fixed Uiso
 At 1.2 times of:
  All C(H,H) groups, H42 of C42, H41 of C41, H40 of C40, H43 of C43, H24 of
  C24, H25 of C25, H26 of C26, H28 of C28, H32 of C32, H5 of C5, H4 of C4, H3
  of C3, H2 of C2, H18 of C18, H19 of C19
 At 1.5 times of:
  All C(H,H,H) groups, H10 of C10
2. Restrained distances
 C10-H10
 0.95 with sigma of 0.01
3.a Riding coordinates:
 C10(H10)
3.b Ternary CH refined with riding coordinates:
 C32(H32)
3.c Secondary CH2 refined with riding coordinates:
 C11(H11A,H11B), C13(H13A,H13B), C14(H14A,H14B), C15(H15A,H15B), C33(H33A,
 H33B), C35(H35A,H35B), C36(H36A,H36B), C37(H37A,H37B)
3.d Aromatic/amide H refined with riding coordinates:
 C2(H2), C3(H3), C4(H4), C5(H5), C18(H18), C19(H19), C24(H24), C25(H25),
 C26(H26), C28(H28), C40(H40), C41(H41), C42(H42), C43(H43)
3.e Idealised Me refined as rotating group:
 C12(H12A,H12B,H12C), C16(H16A,H16B,H16C), C34(H34A,H34B,H34C), C38(H38A,H38B,
 H38C)
;
_olex2_submission_special_instructions 'No special instructions were received'
_oxdiff_exptl_absorpt_empirical_details
;
Empirical correction (ABSPACK) includes:
- Absorption correction using spherical harmonics
- Frame scaling
- Detector area scaling
;
_oxdiff_exptl_absorpt_empirical_full_max 1.721
_oxdiff_exptl_absorpt_empirical_full_min 0.661

loop_
_space_group_symop_operation_xyz
'x, y, z'
'-x, -y, -z'

loop_
_atom_site_label
_atom_site_type_symbol
_atom_site_fract_x
_atom_site_fract_y
_atom_site_fract_z
_atom_site_U_iso_or_equiv
_atom_site_adp_type
_atom_site_occupancy
_atom_site_site_symmetry_order
_atom_site_calc_flag
_atom_site_refinement_flags_posn
_atom_site_refinement_flags_adp
_atom_site_refinement_flags_occupancy
_atom_site_disorder_assembly
_atom_site_disorder_group
N1 N 0.4587(4) 0.1537(2) 0.42167(19) 0.0291(7) Uani 1 1 d . . . . .
N2 N 0.9601(4) 0.6202(2) 0.16313(19) 0.0321(7) Uani 1 1 d . . . . .
C1 C 0.4616(4) 0.1854(2) 0.5101(2) 0.0260(8) Uani 1 1 d . . . . .
C2 C 0.3909(5) 0.1178(3) 0.5446(2) 0.0318(9) Uani 1 1 d . . . . .
H2 H 0.341378 0.053539 0.507153 0.038 Uiso 1 1 calc R . . . .
C3 C 0.3931(5) 0.1441(3) 0.6316(2) 0.0353(9) Uani 1 1 d . . . . .
H3 H 0.343724 0.098278 0.654216 0.042 Uiso 1 1 calc R . . . .
C4 C 0.4682(5) 0.2389(3) 0.6881(2) 0.0338(9) Uani 1 1 d . . . . .
H4 H 0.468910 0.257362 0.748689 0.041 Uiso 1 1 calc R . . . .
C5 C 0.5401(5) 0.3042(3) 0.6545(2) 0.0308(9) Uani 1 1 d . . . . .
H5 H 0.593271 0.367477 0.692887 0.037 Uiso 1 1 calc R . . . .
C6 C 0.5376(4) 0.2802(2) 0.5648(2) 0.0241(8) Uani 1 1 d . . . . .
C7 C 0.6037(4) 0.3478(2) 0.5258(2) 0.0231(8) Uani 1 1 d . . . . .
C8 C 0.5802(4) 0.3176(2) 0.4339(2) 0.0215(7) Uani 1 1 d . . . . .
C9 C 0.5153(4) 0.2147(2) 0.3851(2) 0.0253(8) Uani 1 1 d . . . . .
C10 C 0.5038(5) 0.1660(2) 0.2878(2) 0.0322(9) Uani 1 1 d D . . . .
H10 H 0.581035 0.204135 0.259604 0.048 Uiso 1 1 d DR . . . .
C11 C 0.5736(5) 0.0653(3) 0.2635(3) 0.0398(10) Uani 1 1 d . . . . .
H11A H 0.503583 0.023258 0.287160 0.048 Uiso 1 1 calc R . . . .
H11B H 0.551470 0.033862 0.199642 0.048 Uiso 1 1 calc R . . . .
C12 C 0.7743(6) 0.0718(3) 0.2975(3) 0.0538(13) Uani 1 1 d . . . . .
H12A H 0.844149 0.114449 0.275335 0.081 Uiso 1 1 calc GR . . . .
H12B H 0.813757 0.006240 0.278363 0.081 Uiso 1 1 calc GR . . . .
H12C H 0.795916 0.098961 0.360998 0.081 Uiso 1 1 calc GR . . . .
C13 C 0.3027(5) 0.1596(3) 0.2449(2) 0.0402(10) Uani 1 1 d . . . . .
H13A H 0.230159 0.107225 0.255971 0.048 Uiso 1 1 calc R . . . .
H13B H 0.255908 0.222104 0.274153 0.048 Uiso 1 1 calc R . . . .
C14 C 0.2668(6) 0.1397(3) 0.1480(3) 0.0527(12) Uani 1 1 d . . . . .
H14A H 0.300552 0.074032 0.117121 0.063 Uiso 1 1 calc R . . . .
H14B H 0.345047 0.188652 0.135140 0.063 Uiso 1 1 calc R . . . .
C15 C 0.0629(7) 0.1441(4) 0.1142(3) 0.0765(16) Uani 1 1 d . . . . .
H15A H -0.013882 0.090939 0.122275 0.092 Uiso 1 1 calc R . . . .
H15B H 0.026247 0.207249 0.149282 0.092 Uiso 1 1 calc R . . . .
C16 C 0.0266(8) 0.1340(4) 0.0198(4) 0.0912(19) Uani 1 1 d . . . . .
H16A H 0.061560 0.071335 -0.015377 0.137 Uiso 1 1 calc GR . . . .
H16B H 0.098569 0.187834 0.011711 0.137 Uiso 1 1 calc GR . . . .
H16C H -0.103919 0.136303 0.001959 0.137 Uiso 1 1 calc GR . . . .
C17 C 0.6313(4) 0.3890(2) 0.3962(2) 0.0220(7) Uani 1 1 d . . . . .
C18 C 0.5771(4) 0.3789(2) 0.3076(2) 0.0249(8) Uani 1 1 d . . . . .
H18 H 0.487602 0.326356 0.271722 0.030 Uiso 1 1 calc R . . . .
C19 C 0.6479(4) 0.4411(2) 0.2728(2) 0.0234(8) Uani 1 1 d . . . . .
H19 H 0.609296 0.429386 0.212920 0.028 Uiso 1 1 calc R . . . .
C20 C 0.7791(4) 0.5240(2) 0.3225(2) 0.0217(7) Uani 1 1 d . . . . .
C21 C 0.8007(4) 0.5477(2) 0.4133(2) 0.0191(7) Uani 1 1 d . . . . .
C22 C 0.7301(4) 0.4810(2) 0.4498(2) 0.0207(7) Uani 1 1 d . . . . .
C23 C 0.7581(4) 0.5069(2) 0.5418(2) 0.0211(7) Uani 1 1 d . . . . .
C24 C 0.6912(4) 0.4422(2) 0.5770(2) 0.0237(8) Uani 1 1 d . . . . .
H24 H 0.704260 0.461692 0.638231 0.028 Uiso 1 1 calc R . . . .
C25 C 0.8522(4) 0.6019(2) 0.5959(2) 0.0259(8) Uani 1 1 d . . . . .
H25 H 0.870083 0.619486 0.657159 0.031 Uiso 1 1 calc R . . . .
C26 C 0.9149(4) 0.6661(2) 0.5614(2) 0.0252(8) Uani 1 1 d . . . . .
H26 H 0.974102 0.728626 0.598777 0.030 Uiso 1 1 calc R . . . .
C27 C 0.8944(4) 0.6420(2) 0.4687(2) 0.0223(8) Uani 1 1 d . . . . .
C28 C 0.9586(4) 0.7068(2) 0.4328(2) 0.0225(8) Uani 1 1 d . . . . .
H28 H 1.010252 0.770819 0.470111 0.027 Uiso 1 1 calc R . . . .
C29 C 0.9509(4) 0.6822(2) 0.3427(2) 0.0222(8) Uani 1 1 d . . . . .
C30 C 0.8714(4) 0.5869(2) 0.2861(2) 0.0229(8) Uani 1 1 d . . . . .
C31 C 0.8951(4) 0.5582(2) 0.1963(2) 0.0259(8) Uani 1 1 d . . . . .
C32 C 0.8620(5) 0.4520(2) 0.1329(2) 0.0268(8) Uani 1 1 d . . . . .
H32 H 0.843076 0.408155 0.166740 0.032 Uiso 1 1 calc R . . . .
C33 C 1.0280(5) 0.4245(3) 0.0893(2) 0.0335(9) Uani 1 1 d . . . . .
H33A H 0.997773 0.358080 0.044818 0.040 Uiso 1 1 calc R . . . .
H33B H 1.054208 0.470711 0.059224 0.040 Uiso 1 1 calc R . . . .
C34 C 1.1997(5) 0.4259(3) 0.1519(3) 0.0445(11) Uani 1 1 d . . . . .
H34A H 1.299856 0.406364 0.119679 0.067 Uiso 1 1 calc GR . . . .
H34B H 1.175374 0.380133 0.181809 0.067 Uiso 1 1 calc GR . . . .
H34C H 1.234125 0.492201 0.194615 0.067 Uiso 1 1 calc GR . . . .
C35 C 0.6901(5) 0.4349(3) 0.0646(2) 0.0334(9) Uani 1 1 d . . . . .
H35A H 0.718045 0.463567 0.021044 0.040 Uiso 1 1 calc R . . . .
H35B H 0.592911 0.469361 0.092963 0.040 Uiso 1 1 calc R . . . .
C36 C 0.6177(5) 0.3254(3) 0.0180(2) 0.0428(11) Uani 1 1 d . . . . .
H36A H 0.719912 0.289884 -0.003937 0.051 Uiso 1 1 calc R . . . .
H36B H 0.577005 0.298948 0.060860 0.051 Uiso 1 1 calc R . . . .
C37 C 0.4616(6) 0.3047(3) -0.0566(3) 0.0485(11) Uani 1 1 d . . . . .
H37A H 0.497328 0.335974 -0.097214 0.058 Uiso 1 1 calc R . . . .
H37B H 0.354190 0.334062 -0.034185 0.058 Uiso 1 1 calc R . . . .
C38 C 0.4084(6) 0.1956(3) -0.1052(3) 0.0610(14) Uani 1 1 d . . . . .
H38A H 0.304537 0.185557 -0.151869 0.091 Uiso 1 1 calc GR . . . .
H38B H 0.373729 0.164124 -0.065133 0.091 Uiso 1 1 calc GR . . . .
H38C H 0.512451 0.166685 -0.129928 0.091 Uiso 1 1 calc GR . . . .
C39 C 1.0148(5) 0.7167(2) 0.2154(2) 0.0284(8) Uani 1 1 d . . . . .
C40 C 1.0769(5) 0.7816(3) 0.1757(2) 0.0366(9) Uani 1 1 d . . . . .
H40 H 1.073274 0.758834 0.114765 0.044 Uiso 1 1 calc R . . . .
C41 C 1.1416(5) 0.8763(3) 0.2240(3) 0.0374(10) Uani 1 1 d . . . . .
H41 H 1.180035 0.919624 0.196358 0.045 Uiso 1 1 calc R . . . .
C42 C 1.1521(5) 0.9101(3) 0.3130(2) 0.0334(9) Uani 1 1 d . . . . .
H42 H 1.200604 0.975983 0.346299 0.040 Uiso 1 1 calc R . . . .
C43 C 1.0926(5) 0.8488(2) 0.3536(2) 0.0295(8) Uani 1 1 d . . . . .
H43 H 1.099627 0.872996 0.414690 0.035 Uiso 1 1 calc R . . . .
C44 C 1.0213(4) 0.7507(2) 0.3056(2) 0.0242(8) Uani 1 1 d . . . . .

loop_
_atom_site_aniso_label
_atom_site_aniso_U_11
_atom_site_aniso_U_22
_atom_site_aniso_U_33
_atom_site_aniso_U_23
_atom_site_aniso_U_13
_atom_site_aniso_U_12
N1 0.0338(17) 0.0235(15) 0.0314(17) 0.0108(13) 0.0091(14) -0.0003(13)
N2 0.0360(18) 0.0298(17) 0.0303(17) 0.0124(14) 0.0036(14) -0.0036(14)
C1 0.0238(18) 0.0279(19) 0.030(2) 0.0149(16) 0.0060(16) 0.0039(15)
C2 0.033(2) 0.0255(19) 0.039(2) 0.0131(17) 0.0108(18) 0.0006(16)
C3 0.034(2) 0.035(2) 0.047(3) 0.0243(19) 0.0145(19) 0.0050(17)
C4 0.034(2) 0.039(2) 0.034(2) 0.0177(18) 0.0103(18) 0.0029(18)
C5 0.0237(19) 0.037(2) 0.032(2) 0.0120(17) 0.0046(16) 0.0035(16)
C6 0.0216(18) 0.0246(18) 0.031(2) 0.0155(16) 0.0056(15) 0.0050(14)
C7 0.0171(17) 0.0225(17) 0.031(2) 0.0111(15) 0.0041(15) 0.0058(14)
C8 0.0175(17) 0.0207(17) 0.0244(19) 0.0051(14) 0.0050(14) 0.0026(14)
C9 0.0225(18) 0.0216(17) 0.032(2) 0.0108(15) 0.0042(15) 0.0003(14)
C10 0.043(2) 0.0236(18) 0.027(2) 0.0066(16) 0.0095(17) -0.0073(16)
C11 0.052(3) 0.0236(19) 0.041(2) 0.0042(17) 0.018(2) -0.0008(18)
C12 0.058(3) 0.028(2) 0.081(3) 0.016(2) 0.035(3) 0.010(2)
C13 0.044(2) 0.033(2) 0.037(2) 0.0081(18) 0.0003(19) -0.0100(18)
C14 0.052(3) 0.054(3) 0.047(3) 0.016(2) 0.001(2) -0.007(2)
C15 0.082(4) 0.082(4) 0.054(3) 0.017(3) -0.006(3) -0.005(3)
C16 0.104(5) 0.087(4) 0.073(4) 0.026(3) -0.008(3) 0.005(4)
C17 0.0165(16) 0.0224(17) 0.0266(19) 0.0072(15) 0.0058(14) 0.0020(14)
C18 0.0216(18) 0.0205(17) 0.030(2) 0.0075(15) 0.0028(15) -0.0031(14)
C19 0.0247(18) 0.0225(17) 0.0198(18) 0.0035(14) 0.0039(15) -0.0003(14)
C20 0.0185(17) 0.0192(17) 0.0264(19) 0.0070(14) 0.0036(15) 0.0006(13)
C21 0.0158(16) 0.0173(16) 0.0235(18) 0.0055(14) 0.0041(14) 0.0039(13)
C22 0.0165(17) 0.0202(17) 0.0247(18) 0.0058(14) 0.0052(14) 0.0044(13)
C23 0.0205(17) 0.0187(16) 0.0226(18) 0.0049(14) 0.0041(14) 0.0039(14)
C24 0.0215(18) 0.0266(18) 0.0237(19) 0.0082(15) 0.0071(15) 0.0046(14)
C25 0.0250(18) 0.0256(18) 0.0233(18) 0.0030(15) 0.0061(15) 0.0025(15)
C26 0.0265(19) 0.0187(17) 0.0236(19) -0.0004(14) 0.0041(15) -0.0014(14)
C27 0.0173(17) 0.0176(16) 0.030(2) 0.0049(14) 0.0047(15) 0.0049(13)
C28 0.0165(17) 0.0177(16) 0.0275(19) 0.0026(14) -0.0005(14) -0.0011(13)
C29 0.0195(17) 0.0188(16) 0.0272(19) 0.0068(14) 0.0040(15) 0.0003(14)
C30 0.0220(18) 0.0166(16) 0.0296(19) 0.0074(14) 0.0042(15) 0.0032(14)
C31 0.0215(18) 0.0254(18) 0.032(2) 0.0121(16) 0.0043(15) -0.0010(15)
C32 0.0291(19) 0.0248(18) 0.0264(19) 0.0090(15) 0.0074(16) -0.0032(15)
C33 0.035(2) 0.031(2) 0.032(2) 0.0073(17) 0.0091(17) -0.0019(17)
C34 0.038(2) 0.049(3) 0.039(2) 0.006(2) 0.0071(19) 0.003(2)
C35 0.031(2) 0.037(2) 0.025(2) 0.0050(17) 0.0037(16) -0.0066(17)
C36 0.036(2) 0.040(2) 0.039(2) -0.0002(19) 0.0022(19) -0.0055(18)
C37 0.047(3) 0.047(3) 0.041(3) 0.007(2) 0.003(2) -0.003(2)
C38 0.053(3) 0.055(3) 0.054(3) 0.000(2) 0.003(2) -0.017(2)
C39 0.0256(19) 0.0255(19) 0.031(2) 0.0101(16) -0.0012(16) -0.0045(15)
C40 0.041(2) 0.034(2) 0.033(2) 0.0140(18) 0.0005(18) -0.0071(18)
C41 0.036(2) 0.033(2) 0.046(3) 0.0212(19) 0.0014(19) -0.0090(17)
C42 0.032(2) 0.0221(18) 0.042(2) 0.0097(17) 0.0013(18) -0.0053(16)
C43 0.029(2) 0.0250(18) 0.032(2) 0.0076(16) 0.0048(16) 0.0005(15)
C44 0.0167(17) 0.0234(18) 0.033(2) 0.0115(15) 0.0035(15) -0.0002(14)

loop_
_atom_type_symbol
_atom_type_description
_atom_type_scat_dispersion_real
_atom_type_scat_dispersion_imag
_atom_type_scat_source
C C 0.0033 0.0016 'International Tables Vol C Tables 4.2.6.8 and 6.1.1.4'
H H 0.0000 0.0000 'International Tables Vol C Tables 4.2.6.8 and 6.1.1.4'
N N 0.0061 0.0033 'International Tables Vol C Tables 4.2.6.8 and 6.1.1.4'

loop_
_geom_angle_atom_site_label_1
_geom_angle_atom_site_label_2
_geom_angle_atom_site_label_3
_geom_angle
_geom_angle_site_symmetry_1
_geom_angle_site_symmetry_3
_geom_angle_publ_flag
C9 N1 C1 120.4(3) . . ?
C31 N2 C39 119.6(3) . . ?
N1 C1 C2 117.6(3) . . ?
N1 C1 C6 121.9(3) . . ?
C6 C1 C2 120.5(3) . . ?
C1 C2 H2 119.8 . . ?
C3 C2 C1 120.3(3) . . ?
C3 C2 H2 119.8 . . ?
C2 C3 H3 119.8 . . ?
C2 C3 C4 120.5(3) . . ?
C4 C3 H3 119.8 . . ?
C3 C4 H4 120.5 . . ?
C5 C4 C3 119.1(4) . . ?
C5 C4 H4 120.5 . . ?
C4 C5 H5 119.0 . . ?
C4 C5 C6 122.1(3) . . ?
C6 C5 H5 119.0 . . ?
C1 C6 C5 117.5(3) . . ?
C1 C6 C7 118.3(3) . . ?
C5 C6 C7 124.1(3) . . ?
C8 C7 C6 119.0(3) . . ?
C24 C7 C6 121.4(3) . . ?
C24 C7 C8 119.6(3) . . ?
C7 C8 C9 116.9(3) . . ?
C7 C8 C17 118.0(3) . . ?
C17 C8 C9 125.0(3) . . ?
N1 C9 C8 122.8(3) . . ?
N1 C9 C10 112.6(3) . . ?
C8 C9 C10 124.7(3) . . ?
C9 C10 H10 114.8 . . ?
C9 C10 C11 112.3(3) . . ?
C9 C10 C13 107.6(3) . . ?
C11 C10 H10 104.1 . . ?
C11 C10 C13 112.0(3) . . ?
C13 C10 H10 105.9 . . ?
C10 C11 H11A 109.1 . . ?
C10 C11 H11B 109.1 . . ?
H11A C11 H11B 107.9 . . ?
C12 C11 C10 112.4(3) . . ?
C12 C11 H11A 109.1 . . ?
C12 C11 H11B 109.1 . . ?
C11 C12 H12A 109.5 . . ?
C11 C12 H12B 109.5 . . ?
C11 C12 H12C 109.5 . . ?
H12A C12 H12B 109.5 . . ?
H12A C12 H12C 109.5 . . ?
H12B C12 H12C 109.5 . . ?
C10 C13 H13A 108.1 . . ?
C10 C13 H13B 108.1 . . ?
H13A C13 H13B 107.3 . . ?
C14 C13 C10 116.9(3) . . ?
C14 C13 H13A 108.1 . . ?
C14 C13 H13B 108.1 . . ?
C13 C14 H14A 109.2 . . ?
C13 C14 H14B 109.2 . . ?
C13 C14 C15 111.9(4) . . ?
H14A C14 H14B 107.9 . . ?
C15 C14 H14A 109.2 . . ?
C15 C14 H14B 109.2 . . ?
C14 C15 H15A 109.0 . . ?
C14 C15 H15B 109.0 . . ?
H15A C15 H15B 107.8 . . ?
C16 C15 C14 113.1(5) . . ?
C16 C15 H15A 109.0 . . ?
C16 C15 H15B 109.0 . . ?
C15 C16 H16A 109.5 . . ?
C15 C16 H16B 109.5 . . ?
C15 C16 H16C 109.5 . . ?
H16A C16 H16B 109.5 . . ?
H16A C16 H16C 109.5 . . ?
H16B C16 H16C 109.5 . . ?
C18 C17 C8 124.9(3) . . ?
C22 C17 C8 120.0(3) . . ?
C22 C17 C18 114.8(3) . . ?
C17 C18 H18 118.7 . . ?
C19 C18 C17 122.6(3) . . ?
C19 C18 H18 118.7 . . ?
C18 C19 H19 118.7 . . ?
C18 C19 C20 122.6(3) . . ?
C20 C19 H19 118.7 . . ?
C19 C20 C30 124.2(3) . . ?
C21 C20 C19 114.9(3) . . ?
C21 C20 C30 120.6(3) . . ?
C20 C21 C22 121.2(3) . . ?
C20 C21 C27 118.6(3) . . ?
C22 C21 C27 120.2(3) . . ?
C17 C22 C23 119.6(3) . . ?
C21 C22 C17 121.0(3) . . ?
C21 C22 C23 119.4(3) . . ?
C22 C23 C25 119.3(3) . . ?
C24 C23 C22 119.4(3) . . ?
C24 C23 C25 121.2(3) . . ?
C7 C24 H24 118.7 . . ?
C23 C24 C7 122.6(3) . . ?
C23 C24 H24 118.7 . . ?
C23 C25 H25 119.4 . . ?
C26 C25 C23 121.2(3) . . ?
C26 C25 H25 119.4 . . ?
C25 C26 H26 119.3 . . ?
C25 C26 C27 121.4(3) . . ?
C27 C26 H26 119.3 . . ?
C21 C27 C26 118.4(3) . . ?
C28 C27 C21 119.7(3) . . ?
C28 C27 C26 121.9(3) . . ?
C27 C28 H28 118.7 . . ?
C27 C28 C29 122.7(3) . . ?
C29 C28 H28 118.7 . . ?
C28 C29 C30 119.1(3) . . ?
C28 C29 C44 122.2(3) . . ?
C30 C29 C44 118.7(3) . . ?
C20 C30 C31 124.4(3) . . ?
C29 C30 C20 118.1(3) . . ?
C29 C30 C31 117.4(3) . . ?
N2 C31 C30 122.8(3) . . ?
N2 C31 C32 113.2(3) . . ?
C30 C31 C32 123.8(3) . . ?
C31 C32 H32 108.0 . . ?
C33 C32 C31 111.0(3) . . ?
C33 C32 H32 108.0 . . ?
C33 C32 C35 110.4(3) . . ?
C35 C32 C31 111.4(3) . . ?
C35 C32 H32 108.0 . . ?
C32 C33 H33A 108.8 . . ?
C32 C33 H33B 108.8 . . ?
H33A C33 H33B 107.7 . . ?
C34 C33 C32 113.7(3) . . ?
C34 C33 H33A 108.8 . . ?
C34 C33 H33B 108.8 . . ?
C33 C34 H34A 109.5 . . ?
C33 C34 H34B 109.5 . . ?
C33 C34 H34C 109.5 . . ?
H34A C34 H34B 109.5 . . ?
H34A C34 H34C 109.5 . . ?
H34B C34 H34C 109.5 . . ?
C32 C35 H35A 109.0 . . ?
C32 C35 H35B 109.0 . . ?
C32 C35 C36 113.0(3) . . ?
H35A C35 H35B 107.8 . . ?
C36 C35 H35A 109.0 . . ?
C36 C35 H35B 109.0 . . ?
C35 C36 H36A 108.6 . . ?
C35 C36 H36B 108.6 . . ?
H36A C36 H36B 107.6 . . ?
C37 C36 C35 114.7(3) . . ?
C37 C36 H36A 108.6 . . ?
C37 C36 H36B 108.6 . . ?
C36 C37 H37A 109.1 . . ?
C36 C37 H37B 109.1 . . ?
C36 C37 C38 112.3(4) . . ?
H37A C37 H37B 107.9 . . ?
C38 C37 H37A 109.1 . . ?
C38 C37 H37B 109.1 . . ?
C37 C38 H38A 109.5 . . ?
C37 C38 H38B 109.5 . . ?
C37 C38 H38C 109.5 . . ?
H38A C38 H38B 109.5 . . ?
H38A C38 H38C 109.5 . . ?
H38B C38 H38C 109.5 . . ?
N2 C39 C40 117.4(3) . . ?
N2 C39 C44 122.9(3) . . ?
C44 C39 C40 119.5(3) . . ?
C39 C40 H40 119.8 . . ?
C41 C40 C39 120.5(4) . . ?
C41 C40 H40 119.8 . . ?
C40 C41 H41 119.7 . . ?
C40 C41 C42 120.6(4) . . ?
C42 C41 H41 119.7 . . ?
C41 C42 H42 119.8 . . ?
C43 C42 C41 120.3(3) . . ?
C43 C42 H42 119.8 . . ?
C42 C43 H43 119.6 . . ?
C42 C43 C44 120.9(3) . . ?
C44 C43 H43 119.6 . . ?
C39 C44 C29 117.3(3) . . ?
C39 C44 C43 118.2(3) . . ?
C43 C44 C29 124.5(3) . . ?

loop_
_geom_bond_atom_site_label_1
_geom_bond_atom_site_label_2
_geom_bond_distance
_geom_bond_site_symmetry_2
_geom_bond_publ_flag
N1 C1 1.382(4) . ?
N1 C9 1.314(4) . ?
N2 C31 1.308(4) . ?
N2 C39 1.382(4) . ?
C1 C2 1.407(4) . ?
C1 C6 1.403(5) . ?
C2 H2 0.9500 . ?
C2 C3 1.363(5) . ?
C3 H3 0.9500 . ?
C3 C4 1.410(5) . ?
C4 H4 0.9500 . ?
C4 C5 1.373(5) . ?
C5 H5 0.9500 . ?
C5 C6 1.412(5) . ?
C6 C7 1.447(4) . ?
C7 C8 1.423(4) . ?
C7 C24 1.409(5) . ?
C8 C9 1.457(4) . ?
C8 C17 1.442(4) . ?
C9 C10 1.520(5) . ?
C10 H10 1.0352 . ?
C10 C11 1.534(5) . ?
C10 C13 1.546(5) . ?
C11 H11A 0.9900 . ?
C11 H11B 0.9900 . ?
C11 C12 1.504(6) . ?
C12 H12A 0.9800 . ?
C12 H12B 0.9800 . ?
C12 H12C 0.9800 . ?
C13 H13A 0.9900 . ?
C13 H13B 0.9900 . ?
C13 C14 1.519(5) . ?
C14 H14A 0.9900 . ?
C14 H14B 0.9900 . ?
C14 C15 1.554(6) . ?
C15 H15A 0.9900 . ?
C15 H15B 0.9900 . ?
C15 C16 1.510(7) . ?
C16 H16A 0.9800 . ?
C16 H16B 0.9800 . ?
C16 H16C 0.9800 . ?
C17 C18 1.428(4) . ?
C17 C22 1.421(4) . ?
C18 H18 0.9500 . ?
C18 C19 1.346(4) . ?
C19 H19 0.9500 . ?
C19 C20 1.431(4) . ?
C20 C21 1.414(4) . ?
C20 C30 1.446(4) . ?
C21 C22 1.421(4) . ?
C21 C27 1.439(4) . ?
C22 C23 1.427(4) . ?
C23 C24 1.371(4) . ?
C23 C25 1.443(4) . ?
C24 H24 0.9500 . ?
C25 H25 0.9500 . ?
C25 C26 1.344(4) . ?
C26 H26 0.9500 . ?
C26 C27 1.445(4) . ?
C27 C28 1.372(4) . ?
C28 H28 0.9500 . ?
C28 C29 1.411(4) . ?
C29 C30 1.425(4) . ?
C29 C44 1.446(4) . ?
C30 C31 1.449(5) . ?
C31 C32 1.535(4) . ?
C32 H32 1.0000 . ?
C32 C33 1.526(5) . ?
C32 C35 1.532(5) . ?
C33 H33A 0.9900 . ?
C33 H33B 0.9900 . ?
C33 C34 1.524(5) . ?
C34 H34A 0.9800 . ?
C34 H34B 0.9800 . ?
C34 H34C 0.9800 . ?
C35 H35A 0.9900 . ?
C35 H35B 0.9900 . ?
C35 C36 1.543(5) . ?
C36 H36A 0.9900 . ?
C36 H36B 0.9900 . ?
C36 C37 1.508(5) . ?
C37 H37A 0.9900 . ?
C37 H37B 0.9900 . ?
C37 C38 1.520(6) . ?
C38 H38A 0.9800 . ?
C38 H38B 0.9800 . ?
C38 H38C 0.9800 . ?
C39 C40 1.413(5) . ?
C39 C44 1.406(5) . ?
C40 H40 0.9500 . ?
C40 C41 1.359(5) . ?
C41 H41 0.9500 . ?
C41 C42 1.384(5) . ?
C42 H42 0.9500 . ?
C42 C43 1.375(5) . ?
C43 H43 0.9500 . ?
C43 C44 1.409(5) . ?

loop_
_geom_torsion_atom_site_label_1
_geom_torsion_atom_site_label_2
_geom_torsion_atom_site_label_3
_geom_torsion_atom_site_label_4
_geom_torsion
_geom_torsion_site_symmetry_1
_geom_torsion_site_symmetry_2
_geom_torsion_site_symmetry_3
_geom_torsion_site_symmetry_4
_geom_torsion_publ_flag
N1 C1 C2 C3 178.8(3) . . . . ?
N1 C1 C6 C5 -177.7(3) . . . . ?
N1 C1 C6 C7 4.0(5) . . . . ?
N1 C9 C10 C11 -43.9(4) . . . . ?
N1 C9 C10 C13 79.8(4) . . . . ?
N2 C31 C32 C33 47.9(4) . . . . ?
N2 C31 C32 C35 -75.4(4) . . . . ?
N2 C39 C40 C41 -176.6(3) . . . . ?
N2 C39 C44 C29 -5.9(5) . . . . ?
N2 C39 C44 C43 175.2(3) . . . . ?
C1 N1 C9 C8 -1.1(5) . . . . ?
C1 N1 C9 C10 179.3(3) . . . . ?
C1 C2 C3 C4 -0.8(5) . . . . ?
C1 C6 C7 C8 3.4(5) . . . . ?
C1 C6 C7 C24 -176.3(3) . . . . ?
C2 C1 C6 C5 0.1(5) . . . . ?
C2 C1 C6 C7 -178.3(3) . . . . ?
C2 C3 C4 C5 -0.4(5) . . . . ?
C3 C4 C5 C6 1.5(5) . . . . ?
C4 C5 C6 C1 -1.3(5) . . . . ?
C4 C5 C6 C7 176.9(3) . . . . ?
C5 C6 C7 C8 -174.9(3) . . . . ?
C5 C6 C7 C24 5.5(5) . . . . ?
C6 C1 C2 C3 0.9(5) . . . . ?
C6 C7 C8 C9 -9.0(4) . . . . ?
C6 C7 C8 C17 174.3(3) . . . . ?
C6 C7 C24 C23 178.7(3) . . . . ?
C7 C8 C9 N1 8.2(5) . . . . ?
C7 C8 C9 C10 -172.2(3) . . . . ?
C7 C8 C17 C18 -164.0(3) . . . . ?
C7 C8 C17 C22 10.4(4) . . . . ?
C8 C7 C24 C23 -0.9(5) . . . . ?
C8 C9 C10 C11 136.5(3) . . . . ?
C8 C9 C10 C13 -99.8(4) . . . . ?
C8 C17 C18 C19 -170.8(3) . . . . ?
C8 C17 C22 C21 172.5(3) . . . . ?
C8 C17 C22 C23 -7.9(4) . . . . ?
C9 N1 C1 C2 177.0(3) . . . . ?
C9 N1 C1 C6 -5.2(5) . . . . ?
C9 C8 C17 C18 19.5(5) . . . . ?
C9 C8 C17 C22 -166.0(3) . . . . ?
C9 C10 C11 C12 -64.6(4) . . . . ?
C9 C10 C13 C14 163.7(3) . . . . ?
C10 C13 C14 C15 -175.0(4) . . . . ?
C11 C10 C13 C14 -72.3(4) . . . . ?
C13 C10 C11 C12 174.2(3) . . . . ?
C13 C14 C15 C16 174.6(4) . . . . ?
C17 C8 C9 N1 -175.3(3) . . . . ?
C17 C8 C9 C10 4.3(5) . . . . ?
C17 C18 C19 C20 -2.0(5) . . . . ?
C17 C22 C23 C24 0.8(4) . . . . ?
C17 C22 C23 C25 -177.6(3) . . . . ?
C18 C17 C22 C21 -12.6(4) . . . . ?
C18 C17 C22 C23 167.1(3) . . . . ?
C18 C19 C20 C21 -12.5(4) . . . . ?
C18 C19 C20 C30 173.8(3) . . . . ?
C19 C20 C21 C22 14.1(4) . . . . ?
C19 C20 C21 C27 -165.3(3) . . . . ?
C19 C20 C30 C29 160.1(3) . . . . ?
C19 C20 C30 C31 -22.4(5) . . . . ?
C20 C21 C22 C17 -1.6(5) . . . . ?
C20 C21 C22 C23 178.7(3) . . . . ?
C20 C21 C27 C26 179.6(3) . . . . ?
C20 C21 C27 C28 0.7(4) . . . . ?
C20 C30 C31 N2 171.8(3) . . . . ?
C20 C30 C31 C32 -13.4(5) . . . . ?
C21 C20 C30 C29 -13.3(4) . . . . ?
C21 C20 C30 C31 164.2(3) . . . . ?
C21 C22 C23 C24 -179.5(3) . . . . ?
C21 C22 C23 C25 2.1(4) . . . . ?
C21 C27 C28 C29 -5.6(5) . . . . ?
C22 C17 C18 C19 14.5(5) . . . . ?
C22 C21 C27 C26 0.3(4) . . . . ?
C22 C21 C27 C28 -178.6(3) . . . . ?
C22 C23 C24 C7 3.6(5) . . . . ?
C22 C23 C25 C26 -0.4(5) . . . . ?
C23 C25 C26 C27 -1.3(5) . . . . ?
C24 C7 C8 C9 170.7(3) . . . . ?
C24 C7 C8 C17 -6.1(4) . . . . ?
C24 C23 C25 C26 -178.8(3) . . . . ?
C25 C23 C24 C7 -178.0(3) . . . . ?
C25 C26 C27 C21 1.4(5) . . . . ?
C25 C26 C27 C28 -179.7(3) . . . . ?
C26 C27 C28 C29 175.6(3) . . . . ?
C27 C21 C22 C17 177.7(3) . . . . ?
C27 C21 C22 C23 -2.0(4) . . . . ?
C27 C28 C29 C30 0.8(5) . . . . ?
C27 C28 C29 C44 -179.1(3) . . . . ?
C28 C29 C30 C20 8.4(4) . . . . ?
C28 C29 C30 C31 -169.2(3) . . . . ?
C28 C29 C44 C39 176.9(3) . . . . ?
C28 C29 C44 C43 -4.2(5) . . . . ?
C29 C30 C31 N2 -10.7(5) . . . . ?
C29 C30 C31 C32 164.1(3) . . . . ?
C30 C20 C21 C22 -172.0(3) . . . . ?
C30 C20 C21 C27 8.7(4) . . . . ?
C30 C29 C44 C39 -3.1(5) . . . . ?
C30 C29 C44 C43 175.8(3) . . . . ?
C30 C31 C32 C33 -127.3(3) . . . . ?
C30 C31 C32 C35 109.3(4) . . . . ?
C31 N2 C39 C40 -177.4(3) . . . . ?
C31 N2 C39 C44 6.5(5) . . . . ?
C31 C32 C33 C34 64.0(4) . . . . ?
C31 C32 C35 C36 -162.2(3) . . . . ?
C32 C35 C36 C37 -173.4(3) . . . . ?
C33 C32 C35 C36 74.1(4) . . . . ?
C35 C32 C33 C34 -172.0(3) . . . . ?
C35 C36 C37 C38 174.5(4) . . . . ?
C39 N2 C31 C30 2.1(5) . . . . ?
C39 N2 C31 C32 -173.2(3) . . . . ?
C39 C40 C41 C42 1.6(6) . . . . ?
C40 C39 C44 C29 178.1(3) . . . . ?
C40 C39 C44 C43 -0.8(5) . . . . ?
C40 C41 C42 C43 -1.7(6) . . . . ?
C41 C42 C43 C44 0.5(5) . . . . ?
C42 C43 C44 C29 -178.1(3) . . . . ?
C42 C43 C44 C39 0.8(5) . . . . ?
C44 C29 C30 C20 -171.6(3) . . . . ?
C44 C29 C30 C31 10.8(4) . . . . ?
C44 C39 C40 C41 -0.3(5) . . . . ?
